data_1559376
loop_
_publ_author_name
'Li, Xiaojun'
'Angunawela, Indunil'
'Chang, Yuan'
'Zhou, Jiadong'
'Huang, He'
'Zhong, Lian'
'Liebman-Pelaez, Alex'
'Zhu, Chenhui'
'Meng, Lei'
'Xie, Zengqi'
'Ade, Harald'
'Yan, He'
'Li, Yongfang'

_publ_section_title
;
 Effect of the chlorine substitution position of the end-group on
 intermolecular interactions and photovoltaic performance of small
 molecule acceptors
;
_journal_issue 12
_journal_name_full 'Energy &amp; Environmental Science'
_journal_page_first 5028
_journal_page_last 5038
_journal_paper_doi 10.1039/D0EE02251A
_journal_volume 13
_journal_year 2020
_chemical_formula_moiety 'C82 H88 Cl2 N8 O2 S5'
_chemical_formula_sum 'C82 H88 Cl2 N8 O2 S5'
_chemical_formula_weight 1448.80
_space_group_crystal_system triclinic
_space_group_IT_number 2
_space_group_name_Hall '-P 1'
_space_group_name_H-M_alt 'P -1'
_atom_sites_solution_hydrogens geom
_atom_sites_solution_primary dual
_audit_creation_date 2019-11-02
_audit_creation_method
;
Olex2 1.2
(compiled 2018.05.29 svn.r3508 for OlexSys, GUI svn.r5506)
;
_audit_update_record
;
2020-07-16 deposited with the CCDC.	2020-10-13 downloaded from the CCDC.
;
_cell_angle_alpha 65.789(14)
_cell_angle_beta 65.996(13)
_cell_angle_gamma 72.836(14)
_cell_formula_units_Z 2
_cell_length_a 14.699(2)
_cell_length_b 17.173(3)
_cell_length_c 17.727(2)
_cell_measurement_reflns_used 1524
_cell_measurement_temperature 150.00(10)
_cell_measurement_theta_max 45.5520
_cell_measurement_theta_min 2.9060
_cell_volume 3683.8(10)
_computing_cell_refinement 'CrysAlisPro 1.171.39.28b (Rigaku OD, 2015)'
_computing_data_collection 'CrysAlisPro 1.171.39.28b (Rigaku OD, 2015)'
_computing_data_reduction 'CrysAlisPro 1.171.39.28b (Rigaku OD, 2015)'
_computing_molecular_graphics 'Olex2 (Dolomanov et al., 2009)'
_computing_publication_material 'Olex2 (Dolomanov et al., 2009)'
_computing_structure_refinement 'ShelXL (Sheldrick, 2015)'
_computing_structure_solution 'ShelXT (Sheldrick, 2015)'
_diffrn_ambient_environment N~2~
_diffrn_ambient_temperature 150.00(10)
_diffrn_detector 'CCD plate'
_diffrn_measured_fraction_theta_full 0.967
_diffrn_measured_fraction_theta_max 0.927
_diffrn_measurement_details
;
List of Runs (angles in degrees, time in seconds):

  # Type    Start    End  Width  t~exp~   \w     \q     \k     \f   Frames
#--------------------------------------------------------------------------
  1  \w    -85.00  12.00   0.50    5.00    --    0.00 -37.00 -90.00  194
  2  \w    -86.00 -50.00   0.50    5.00    --    0.00 -19.00 -30.00   72
  3  \w    -45.00  13.00   0.50    5.00    --    0.00 -72.00-180.00  116
  4  \w    -69.00  -1.00   0.50    5.00    --    0.00 -72.00  90.00  136
  5  \w    -83.00 -28.00   0.50   20.00    --    5.00 -57.00 150.00  110
  6  \w     -7.00  43.00   0.50   20.00    --    5.00  19.00 -60.00  100
  7  \w     -7.00  18.00   0.50   20.00    --    5.00 -57.00 150.00   50
  8  \w   -111.00  -9.00   0.50   20.00    --  -98.80  19.00-180.00  204
  9  \w    -94.00 -62.00   0.50   20.00    --  -98.80  72.00  30.00   64
 10  \w    -53.00 -27.00   0.50   20.00    --  -98.80  72.00 120.00   52
 11  \w    -98.00 -68.00   0.50   20.00    --  -98.80  72.00  90.00   60
 12  \w   -113.00  -9.00   0.50   20.00    --  -98.80  57.00-150.00  208
 13  \w    -96.00 -47.00   0.50   20.00    --  -98.80  72.00 -30.00   98
 14  \w    -88.00 -62.00   0.50   20.00    --  -98.80  72.00 -90.00   52
 15  \w    -92.00 -34.00   0.50   20.00    --  -98.80  72.00-150.00  116
 16  \w   -106.00 -42.00   0.50   20.00    --  -98.80  72.00   0.00  128
 17  \w    -94.00  -9.00   0.50   20.00    --  -98.80  57.00 -60.00  170
 18  \w   -110.00 -16.00   0.50   20.00    --  -98.80  19.00  90.00  188
 19  \w   -111.00 -25.00   0.50   20.00    --  -98.80  72.00-120.00  172
 20  \w   -111.00 -70.00   0.50   20.00    --  -98.80  72.00-180.00   82
 21  \w   -111.00 -24.00   0.50   20.00    --  -98.80  72.00  60.00  174
 22  \w   -110.00 -83.00   0.50   20.00    --  -98.80  72.00 150.00   54
 23  \w   -113.00 -21.00   0.50   20.00    --  -98.80  72.00 -60.00  184
 24  \w   -111.00 -57.00   0.50   20.00    --  -98.80  72.00 120.00  108
 25  \w   -184.00 -66.00   0.50   20.00    --  -98.80   0.00 150.00  236
;
_diffrn_measurement_device 'four-circle diffractometer'
_diffrn_measurement_device_type 'XtaLAB AFC12 (RCD3): Kappa single'
_diffrn_measurement_method '\w scans'
_diffrn_orient_matrix_type 'CrysAlisPro convention (1999,Acta A55,543-557)'
_diffrn_orient_matrix_UB_11 0.0225021000
_diffrn_orient_matrix_UB_12 0.0874458000
_diffrn_orient_matrix_UB_13 -0.0721124000
_diffrn_orient_matrix_UB_21 -0.1012066000
_diffrn_orient_matrix_UB_22 0.0134610000
_diffrn_orient_matrix_UB_23 -0.0138079000
_diffrn_orient_matrix_UB_31 -0.0522788000
_diffrn_orient_matrix_UB_32 0.0456215000
_diffrn_orient_matrix_UB_33 0.0691608000
_diffrn_radiation_monochromator graphite
_diffrn_radiation_probe x-ray
_diffrn_radiation_type CuK\a
_diffrn_radiation_wavelength 1.54184
_diffrn_reflns_av_R_equivalents 0.1741
_diffrn_reflns_av_unetI/netI 0.2686
_diffrn_reflns_Laue_measured_fraction_full 0.967
_diffrn_reflns_Laue_measured_fraction_max 0.927
_diffrn_reflns_limit_h_max 17
_diffrn_reflns_limit_h_min -18
_diffrn_reflns_limit_k_max 21
_diffrn_reflns_limit_k_min -17
_diffrn_reflns_limit_l_max 22
_diffrn_reflns_limit_l_min -16
_diffrn_reflns_number 37726
_diffrn_reflns_point_group_measured_fraction_full 0.967
_diffrn_reflns_point_group_measured_fraction_max 0.927
_diffrn_reflns_theta_full 67.684
_diffrn_reflns_theta_max 73.913
_diffrn_reflns_theta_min 2.855
_diffrn_source 'fine-focus sealed X-ray tube'
_diffrn_source_type 'Enhance (Cu) X-ray Source'
_exptl_absorpt_coefficient_mu 2.538
_exptl_absorpt_correction_T_max 1.00000
_exptl_absorpt_correction_T_min 0.81882
_exptl_absorpt_correction_type multi-scan
_exptl_absorpt_process_details
;
CrysAlisPro 1.171.39.28b (Rigaku Oxford Diffraction, 2015)
Empirical absorption correction using spherical harmonics,
 implemented in SCALE3 ABSPACK scaling algorithm.
;
_exptl_crystal_colour black
_exptl_crystal_colour_primary black
_exptl_crystal_density_diffrn 1.306
_exptl_crystal_description needle
_exptl_crystal_F_000 1532
_exptl_crystal_size_max 0.12
_exptl_crystal_size_mid 0.06
_exptl_crystal_size_min 0.04
_refine_diff_density_max 0.462
_refine_diff_density_min -0.350
_refine_diff_density_rms 0.084
_refine_ls_extinction_method none
_refine_ls_goodness_of_fit_ref 0.963
_refine_ls_hydrogen_treatment constr
_refine_ls_matrix_type full
_refine_ls_number_parameters 898
_refine_ls_number_reflns 13864
_refine_ls_number_restraints 36
_refine_ls_restrained_S_all 0.964
_refine_ls_R_factor_all 0.3262
_refine_ls_R_factor_gt 0.1302
_refine_ls_shift/su_max 0.000
_refine_ls_shift/su_mean 0.000
_refine_ls_structure_factor_coef Fsqd
_refine_ls_weighting_details 'w=1/[\s^2^(Fo^2^)+(0.1878P)^2^] where P=(Fo^2^+2Fc^2^)/3'
_refine_ls_weighting_scheme calc
_refine_ls_wR_factor_gt 0.3220
_refine_ls_wR_factor_ref 0.4378
_reflns_Friedel_coverage 0.000
_reflns_number_gt 3722
_reflns_number_total 13864
_reflns_threshold_expression 'I > 2\s(I)'
_cod_data_source_file d0ee02251a2.cif
_cod_data_source_block ly_dcl_1
_cod_depositor_comments 'Adding full bibliography for 1559374--1559377.cif.'
_cod_original_cell_volume 3683.8(11)
_cod_database_code 1559376
_shelx_shelxl_version_number 2018/3
_shelx_space_group_comment
;
The symmetry employed for this shelxl refinement is uniquely defined
by the following loop, which should always be used as a source of
symmetry information in preference to the above space-group names.
They are only intended as comments.
;
_reflns_odcompleteness_completeness 97.13
_reflns_odcompleteness_iscentric 1
_reflns_odcompleteness_theta 66.97
_olex2_refinement_description
;
1. Fixed Uiso
 At 1.2 times of:
  All C(H) groups, All C(H,H) groups
 At 1.5 times of:
  All C(H,H,H) groups
2. Uiso/Uaniso restraints and constraints
Uanis(C02M) \\sim Ueq: with sigma of 0.01 and sigma for terminal atoms of 0.02
Uanis(C02G) \\sim Ueq, Uanis(C02P) \\sim Ueq, Uanis(C3) \\sim Ueq, Uanis(C01Z)
\\sim Ueq, Uanis(C02C) \\sim Ueq: with sigma of 0.01 and sigma for terminal
atoms of 0.02
3.a Ternary CH refined with riding coordinates:
 C01Z(H01Z), C02B(H02V)
3.b Secondary CH2 refined with riding coordinates:
 C00K(H00A,H00B), C00P(H00C,H00D), C01A(H01A,H01B), C01M(H01C,H01D), C01R(H01E,
 H01F), C01S(H01G,H01H), C01T(H01L,H01M), C01U(H01O,H01P), C01W(H01Q,H01R),
 C01X(H01S,H01T), C020(H02A,H02B), C023(H02F,H02G), C024(H02H,H02I), C025(H02J,
 H02K), C026(H02L,H02M), C027(H02N,H02O), C028(H02P,H02Q), C029(H02R,H02S),
 C02A(H02T,H02U), C02C(H02W,H02X), C02D(H02Y,H), C02F(H02,HC), C02G(H0AA,HD),
 C02J(H3AA,HI), C02K(H4AA,HJ), C02L(H5AA,HK), C02M(H6AA,HL), C02N(H7AA,HM),
 C02P(H9AA,HP), C3(H3A,H3B)
3.c Aromatic/amide H refined with riding coordinates:
 C00E(H00E), C013(H013), C018(H018), C01I(H01I), C01J(H01J), C01K(H01K),
 C01N(H01N), C021(H021)
3.d Idealised Me refined as rotating group:
 C01Y(H01U,H01V,H01W), C022(H02C,H02D,H02E), C02E(H02Z,HA,HB), C02H(H1AA,HE,
 HF), C02I(H2AA,HG,HH), C02O(H8AA,HN,HO)
;
_olex2_submission_special_instructions 'No special instructions were received'
_oxdiff_exptl_absorpt_empirical_details
;
Empirical correction (ABSPACK) includes:
- Absorption correction using spherical harmonics
- Frame scaling
;
_oxdiff_exptl_absorpt_empirical_full_max 2.044
_oxdiff_exptl_absorpt_empirical_full_min 0.597

loop_
_space_group_symop_operation_xyz
'x, y, z'
'-x, -y, -z'

loop_
_atom_site_label
_atom_site_type_symbol
_atom_site_fract_x
_atom_site_fract_y
_atom_site_fract_z
_atom_site_U_iso_or_equiv
_atom_site_adp_type
_atom_site_occupancy
_atom_site_site_symmetry_order
_atom_site_calc_flag
_atom_site_refinement_flags_posn
_atom_site_refinement_flags_adp
_atom_site_refinement_flags_occupancy
_atom_site_disorder_assembly
_atom_site_disorder_group
S01 S 0.1602(3) 0.49219(18) 0.88354(19) 0.0742(10) Uani 1 1 d . . . . .
S02 S 0.3490(2) 0.1048(2) 0.5144(2) 0.0755(10) Uani 1 1 d . . . . .
S03 S 0.3316(3) -0.08043(19) 0.7641(2) 0.0757(10) Uani 1 1 d . . . . .
S04 S 0.1579(3) 0.24494(19) 1.07604(19) 0.0733(9) Uani 1 1 d . . . . .
S05 S 0.2432(3) -0.0715(2) 1.0752(2) 0.0920(12) Uani 1 1 d . . . . .
Cl06 Cl 0.0981(3) 1.0200(2) 0.6270(2) 0.0912(11) Uani 1 1 d . . . . .
Cl07 Cl 0.4056(3) 0.3405(3) -0.0130(2) 0.1251(15) Uani 1 1 d . . . . .
O008 O 0.3666(7) 0.1797(6) 0.3442(5) 0.091(3) Uani 1 1 d . . . . .
O009 O 0.1379(7) 0.6618(5) 0.8034(5) 0.091(3) Uani 1 1 d . . . . .
N00A N 0.2266(7) 0.2944(6) 0.8285(6) 0.067(3) Uani 1 1 d . . . . .
N00B N 0.2857(7) 0.1665(6) 0.7059(6) 0.063(2) Uani 1 1 d . . . . .
C00C C 0.3089(9) 0.0871(7) 0.6943(7) 0.065(3) Uani 1 1 d . . . . .
N00D N 0.2704(8) -0.0633(6) 0.9735(6) 0.073(3) Uani 1 1 d . . . . .
C00E C 0.0932(9) 0.5880(9) 0.9991(8) 0.077(4) Uani 1 1 d . . . . .
H00E H 0.073075 0.582209 1.057924 0.093 Uiso 1 1 calc R . . . .
C00F C 0.2608(9) 0.0200(7) 0.9304(8) 0.066(3) Uani 1 1 d . . . . .
N00G N 0.0067(10) 0.6156(7) 1.1994(8) 0.096(4) Uani 1 1 d . . . . .
C00H C 0.1120(10) 0.7059(8) 0.8510(9) 0.083(4) Uani 1 1 d . . . . .
C00I C 0.1976(8) 0.3079(7) 0.9070(7) 0.062(3) Uani 1 1 d . . . . .
N00J N 0.2220(8) 0.0300(7) 1.0658(7) 0.084(3) Uani 1 1 d . . . . .
C00K C 0.2465(11) 0.3670(7) 0.7472(8) 0.080(4) Uani 1 1 d . . . . .
H00A H 0.203052 0.418693 0.758253 0.097 Uiso 1 1 calc R . . . .
H00B H 0.228901 0.356685 0.705282 0.097 Uiso 1 1 calc R . . . .
C00L C 0.2790(8) 0.0594(7) 0.8359(7) 0.065(3) Uani 1 1 d . . . . .
C00M C 0.3054(8) 0.0213(7) 0.7735(7) 0.060(3) Uani 1 1 d . . . . .
C00N C 0.1190(9) 0.5055(7) 0.9863(7) 0.067(3) Uani 1 1 d . . . . .
C00O C 0.2233(9) 0.1656(7) 0.9409(7) 0.065(3) Uani 1 1 d . . . . .
C00P C 0.2722(9) 0.2464(8) 0.6349(7) 0.074(4) Uani 1 1 d . . . . .
H00C H 0.316491 0.238937 0.579414 0.089 Uiso 1 1 calc R . . . .
H00D H 0.291571 0.292417 0.640787 0.089 Uiso 1 1 calc R . . . .
N00Q N -0.0078(9) 0.8847(8) 1.0984(8) 0.101(4) Uani 1 1 d . . . . .
C00R C 0.2331(9) 0.0727(7) 0.9816(8) 0.069(3) Uani 1 1 d . . . . .
C00S C 0.2674(9) 0.1492(8) 0.7961(8) 0.071(3) Uani 1 1 d . . . . .
C00T C 0.0969(10) 0.7996(9) 0.8233(9) 0.080(4) Uani 1 1 d . . . . .
C00U C 0.0909(9) 0.6717(8) 0.9470(9) 0.078(4) Uani 1 1 d . . . . .
C00V C 0.1462(9) 0.3572(7) 1.0228(8) 0.071(3) Uani 1 1 d . . . . .
C00W C 0.1728(9) 0.3816(7) 0.9322(8) 0.071(3) Uani 1 1 d . . . . .
C00X C 0.3686(9) -0.0660(9) 0.5859(9) 0.076(4) Uani 1 1 d . . . . .
C00Y C 0.0718(9) 0.8257(8) 0.8955(9) 0.074(3) Uani 1 1 d . . . . .
C00Z C 0.0641(9) 0.7473(8) 0.9739(9) 0.076(4) Uani 1 1 d . . . . .
C010 C 0.3468(9) -0.0297(8) 0.6507(8) 0.074(3) Uani 1 1 d . . . . .
C011 C 0.2414(9) 0.2046(7) 0.8472(8) 0.073(3) Uani 1 1 d . . . . .
C012 C 0.3354(9) 0.0581(8) 0.6239(8) 0.076(4) Uani 1 1 d . . . . .
C013 C 0.1075(9) 0.8601(8) 0.7388(9) 0.079(4) Uani 1 1 d . . . . .
H013 H 0.127500 0.842172 0.690717 0.094 Uiso 1 1 calc R . . . .
C014 C 0.0363(10) 0.7470(8) 1.0583(9) 0.082(4) Uani 1 1 d . . . . .
C015 C 0.4103(9) 0.0349(10) 0.3400(10) 0.080(4) Uani 1 1 d . . . . .
N016 N 0.4819(13) -0.2156(10) 0.4048(10) 0.112(5) Uani 1 1 d . . . . .
C017 C 0.1150(9) 0.4253(8) 1.0544(7) 0.069(3) Uani 1 1 d . . . . .
C018 C 0.0516(10) 0.9131(8) 0.8844(9) 0.085(4) Uani 1 1 d . . . . .
H018 H 0.032791 0.931928 0.931696 0.102 Uiso 1 1 calc R . . . .
C019 C 0.0116(10) 0.8274(9) 1.0778(9) 0.084(4) Uani 1 1 d . . . . .
C01A C 0.0825(10) 0.4120(8) 1.1516(8) 0.078(4) Uani 1 1 d . . . . .
H01A H 0.038990 0.463702 1.162693 0.093 Uiso 1 1 calc R . . . .
H01B H 0.043823 0.364625 1.184817 0.093 Uiso 1 1 calc R . . . .
C01B C 0.4391(10) 0.0016(11) 0.2691(9) 0.092(4) Uani 1 1 d . . . . .
C01C C 0.4669(11) -0.0833(12) 0.2717(11) 0.096(5) Uani 1 1 d . . . . .
C01D C 0.1934(9) 0.2324(7) 0.9734(8) 0.067(3) Uani 1 1 d . . . . .
C01E C 0.0881(10) 0.9446(8) 0.7292(9) 0.083(4) Uani 1 1 d . . . . .
C01F C 0.3925(10) 0.1301(9) 0.3042(8) 0.081(4) Uani 1 1 d . . . . .
C01G C 0.0199(11) 0.6748(11) 1.1351(11) 0.084(4) Uani 1 1 d . . . . .
C01H C 0.4183(11) 0.2387(12) 0.0659(8) 0.107(5) Uani 1 1 d . . . . .
C01I C 0.4008(9) -0.0122(10) 0.4240(10) 0.089(4) Uani 1 1 d . . . . .
H01I H 0.415213 -0.070842 0.431332 0.107 Uiso 1 1 calc R . . . .
C01J C 0.0605(9) 0.9731(9) 0.7988(10) 0.087(4) Uani 1 1 d . . . . .
H01J H 0.047538 1.032114 0.789645 0.105 Uiso 1 1 calc R . . . .
C01K C 0.4006(9) 0.2367(11) 0.1483(9) 0.090(4) Uani 1 1 d . . . . .
H01K H 0.384603 0.286594 0.162704 0.108 Uiso 1 1 calc R . . . .
C01L C 0.3752(9) 0.0001(9) 0.5058(10) 0.082(4) Uani 1 1 d . . . . .
C01M C 0.1762(11) -0.0472(9) 1.3611(10) 0.100(4) Uani 1 1 d . . . . .
H01C H 0.232502 -0.062288 1.382392 0.120 Uiso 1 1 calc R . . . .
H01D H 0.120769 -0.074192 1.409191 0.120 Uiso 1 1 calc R . . . .
C01N C 0.4423(11) 0.1644(13) 0.0442(10) 0.110(6) Uani 1 1 d . . . . .
H01N H 0.453068 0.169111 -0.012820 0.132 Uiso 1 1 calc R . . . .
C01O C 0.4085(9) 0.1530(12) 0.2101(9) 0.087(4) Uani 1 1 d . . . . .
C01P C 0.4915(11) -0.1066(10) 0.1958(10) 0.111(5) Uani 1 1 d . . . . .
N01Q N 0.5109(11) -0.1311(10) 0.1398(9) 0.137(5) Uani 1 1 d . . . . .
C01R C 0.1388(12) 0.3924(11) 1.2793(9) 0.109(5) Uani 1 1 d . . . . .
H01E H 0.197993 0.373770 1.297318 0.131 Uiso 1 1 calc R . . . .
H01F H 0.111740 0.451019 1.279872 0.131 Uiso 1 1 calc R . . . .
C01S C 0.3827(12) -0.1597(9) 0.5972(10) 0.101(5) Uani 1 1 d . . . . .
H01G H 0.317515 -0.173084 0.609271 0.122 Uiso 1 1 calc R . . . .
H01H H 0.425821 -0.166887 0.541331 0.122 Uiso 1 1 calc R . . . .
C01T C 0.1448(12) 0.0502(12) 1.3348(11) 0.116(5) Uani 1 1 d . . . . .
H01L H 0.088052 0.065939 1.313959 0.139 Uiso 1 1 calc R . . . .
H01M H 0.200060 0.077876 1.286953 0.139 Uiso 1 1 calc R . . . .
C01U C 0.0611(14) 0.3348(12) 1.3448(10) 0.126(6) Uani 1 1 d . . . . .
H01O H 0.004916 0.348574 1.323737 0.151 Uiso 1 1 calc R . . . .
H01P H 0.035828 0.345613 1.399913 0.151 Uiso 1 1 calc R . . . .
C01V C 0.4313(10) 0.0786(11) 0.1900(10) 0.097(5) Uani 1 1 d . . . . .
C01W C 0.1714(12) 0.3925(9) 1.1831(9) 0.106(5) Uani 1 1 d . . . . .
H01Q H 0.215628 0.435376 1.144077 0.127 Uiso 1 1 calc R . . . .
H01R H 0.209315 0.336479 1.180075 0.127 Uiso 1 1 calc R . . . .
C01X C 0.2913(15) 0.5439(11) 0.6265(9) 0.129(7) Uani 1 1 d . . . . .
H01S H 0.287753 0.555481 0.676868 0.154 Uiso 1 1 calc R . . . .
H01T H 0.224757 0.534650 0.636425 0.154 Uiso 1 1 calc R . . . .
C01Y C 0.5219(11) 0.3727(10) 0.7153(11) 0.119(5) Uani 1 1 d . . . . .
H01U H 0.545510 0.355620 0.763825 0.179 Uiso 1 1 calc GR . . . .
H01V H 0.532961 0.430835 0.678944 0.179 Uiso 1 1 calc GR . . . .
H01W H 0.557958 0.334620 0.681705 0.179 Uiso 1 1 calc GR . . . .
C01Z C 0.1666(16) 0.2720(14) 0.6343(14) 0.152(7) Uani 1 1 d . U . . .
H01Z H 0.136163 0.280965 0.691196 0.183 Uiso 1 1 calc R . . . .
C020 C 0.1155(13) 0.0834(11) 1.4105(14) 0.142(7) Uani 1 1 d . . . . .
H02A H 0.175395 0.076827 1.424276 0.170 Uiso 1 1 calc R . . . .
H02B H 0.069289 0.048277 1.461702 0.170 Uiso 1 1 calc R . . . .
C021 C 0.4502(11) 0.0847(12) 0.1055(11) 0.103(5) Uani 1 1 d . . . . .
H021 H 0.468042 0.035182 0.090273 0.124 Uiso 1 1 calc R . . . .
C022 C -0.0065(11) 0.2405(11) 0.6689(12) 0.137(6) Uani 1 1 d . . . . .
H02C H -0.039861 0.242626 0.727286 0.206 Uiso 1 1 calc GR . . . .
H02D H -0.026263 0.194794 0.663839 0.206 Uiso 1 1 calc GR . . . .
H02E H -0.024876 0.294579 0.627940 0.206 Uiso 1 1 calc GR . . . .
C023 C 0.2894(15) -0.3029(13) 1.0934(18) 0.170(9) Uani 1 1 d . . . . .
H02F H 0.236946 -0.260805 1.072366 0.204 Uiso 1 1 calc R . . . .
H02G H 0.349097 -0.276026 1.070056 0.204 Uiso 1 1 calc R . . . .
C024 C 0.5025(17) -0.3863(13) 0.7960(15) 0.154(7) Uani 1 1 d . . . . .
H02H H 0.551298 -0.427881 0.822420 0.184 Uiso 1 1 calc R . . . .
H02I H 0.495629 -0.331492 0.802907 0.184 Uiso 1 1 calc R . . . .
C025 C 0.3118(14) -0.3784(14) 1.0674(14) 0.155(8) Uani 1 1 d . . . . .
H02J H 0.250972 -0.403760 1.090646 0.186 Uiso 1 1 calc R . . . .
H02K H 0.361252 -0.421165 1.092192 0.186 Uiso 1 1 calc R . . . .
C026 C 0.2062(12) -0.0840(11) 1.2894(11) 0.118(5) Uani 1 1 d . . . . .
H02L H 0.260907 -0.056480 1.240584 0.142 Uiso 1 1 calc R . . . .
H02M H 0.149544 -0.070655 1.268990 0.142 Uiso 1 1 calc R . . . .
C027 C 0.3537(15) -0.3548(13) 0.9646(17) 0.168(8) Uani 1 1 d . . . . .
H02N H 0.302958 -0.315127 0.939377 0.202 Uiso 1 1 calc R . . . .
H02O H 0.412817 -0.326944 0.940313 0.202 Uiso 1 1 calc R . . . .
C028 C 0.4224(15) -0.2210(10) 0.6603(13) 0.141(7) Uani 1 1 d . . . . .
H02P H 0.373382 -0.222732 0.717471 0.169 Uiso 1 1 calc R . . . .
H02Q H 0.481746 -0.202997 0.655488 0.169 Uiso 1 1 calc R . . . .
C029 C 0.4524(17) -0.3150(10) 0.6550(13) 0.153(8) Uani 1 1 d . . . . .
H02R H 0.477547 -0.310645 0.593855 0.183 Uiso 1 1 calc R . . . .
H02S H 0.392125 -0.341923 0.682933 0.183 Uiso 1 1 calc R . . . .
C02A C 0.4112(19) 0.3680(18) 0.7490(14) 0.196(12) Uani 1 1 d . . . . .
H02T H 0.404785 0.309728 0.789822 0.236 Uiso 1 1 calc R . . . .
H02U H 0.380113 0.405628 0.784198 0.236 Uiso 1 1 calc R . . . .
C02B C 0.3537(17) 0.3831(14) 0.7071(12) 0.156(8) Uani 1 1 d . . . . .
H02V H 0.384396 0.337068 0.681044 0.187 Uiso 1 1 calc R . . . .
C02C C 0.1985(17) 0.3783(15) 0.4906(15) 0.177(8) Uani 1 1 d . U . . .
H02W H 0.178041 0.338100 0.477154 0.213 Uiso 1 1 calc R . . . .
H02X H 0.269686 0.362076 0.483828 0.213 Uiso 1 1 calc R . . . .
C02D C 0.3166(15) 0.6232(12) 0.5468(11) 0.134(6) Uani 1 1 d . . . . .
H02Y H 0.322458 0.611736 0.495671 0.160 Uiso 1 1 calc R . . . .
H H 0.381405 0.634978 0.538126 0.160 Uiso 1 1 calc R . . . .
C02E C 0.2403(12) -0.1838(11) 1.3190(11) 0.129(6) Uani 1 1 d . . . . .
H02Z H 0.288713 -0.198364 1.348050 0.194 Uiso 1 1 calc GR . . . .
HA H 0.270296 -0.202380 1.268689 0.194 Uiso 1 1 calc GR . . . .
HB H 0.182881 -0.212164 1.358502 0.194 Uiso 1 1 calc GR . . . .
C02F C 0.174(2) 0.4798(12) 0.4268(14) 0.181(9) Uani 1 1 d . . . . .
H02 H 0.212656 0.482320 0.366883 0.217 Uiso 1 1 calc R . . . .
HC H 0.103308 0.490026 0.432015 0.217 Uiso 1 1 calc R . . . .
C02G C 0.107(2) 0.235(2) 1.361(2) 0.230(13) Uani 1 1 d . U . . .
H0AA H 0.152182 0.230413 1.303994 0.276 Uiso 1 1 calc R . . . .
HD H 0.149364 0.219834 1.396267 0.276 Uiso 1 1 calc R . . . .
C02H C 0.2369(16) 0.7036(13) 0.5549(12) 0.161(8) Uani 1 1 d . . . . .
H1AA H 0.171393 0.690401 0.569748 0.241 Uiso 1 1 calc GR . . . .
HE H 0.251685 0.750047 0.500067 0.241 Uiso 1 1 calc GR . . . .
HF H 0.237935 0.720563 0.599787 0.241 Uiso 1 1 calc GR . . . .
C02I C 0.2522(17) -0.3385(18) 1.1990(17) 0.214(12) Uani 1 1 d . . . . .
H2AA H 0.179872 -0.329379 1.221343 0.321 Uiso 1 1 calc GR . . . .
HG H 0.277652 -0.308239 1.219457 0.321 Uiso 1 1 calc GR . . . .
HH H 0.276916 -0.399199 1.219134 0.321 Uiso 1 1 calc GR . . . .
C02J C 0.1442(17) 0.3801(16) 0.5707(13) 0.189(10) Uani 1 1 d . . . . .
H3AA H 0.073216 0.399024 0.576977 0.227 Uiso 1 1 calc R . . . .
HI H 0.167034 0.417515 0.585804 0.227 Uiso 1 1 calc R . . . .
C02K C 0.3623(16) 0.4633(14) 0.6219(13) 0.180(9) Uani 1 1 d . . . . .
H4AA H 0.430060 0.476661 0.599532 0.217 Uiso 1 1 calc R . . . .
HJ H 0.355366 0.446267 0.578899 0.217 Uiso 1 1 calc R . . . .
C02L C 0.4067(18) -0.4167(15) 0.8352(15) 0.178(9) Uani 1 1 d . . . . .
H5AA H 0.411615 -0.468364 0.823265 0.214 Uiso 1 1 calc R . . . .
HK H 0.355460 -0.372646 0.813933 0.214 Uiso 1 1 calc R . . . .
C02M C 0.3810(18) -0.4378(16) 0.9429(16) 0.193(9) Uani 1 1 d . U . . .
H6AA H 0.325345 -0.470617 0.976451 0.232 Uiso 1 1 calc R . . . .
HL H 0.439310 -0.472809 0.959678 0.232 Uiso 1 1 calc R . . . .
C02N C 0.535(2) -0.3761(14) 0.6989(17) 0.224(13) Uani 1 1 d . . . . .
H7AA H 0.546997 -0.432615 0.693528 0.268 Uiso 1 1 calc R . . . .
HM H 0.597310 -0.352493 0.667682 0.268 Uiso 1 1 calc R . . . .
C02O C 0.191(2) 0.5501(14) 0.4384(16) 0.236(13) Uani 1 1 d . . . . .
H8AA H 0.143841 0.556516 0.492959 0.354 Uiso 1 1 calc GR . . . .
HN H 0.181397 0.601973 0.391191 0.354 Uiso 1 1 calc GR . . . .
HO H 0.258264 0.539874 0.438962 0.354 Uiso 1 1 calc GR . . . .
C02P C 0.063(3) 0.185(3) 1.389(3) 0.30(2) Uani 1 1 d . U . . .
H9AA H 0.025053 0.195797 1.350817 0.361 Uiso 1 1 calc R . . . .
HP H 0.013579 0.191318 1.443786 0.361 Uiso 1 1 calc R . . . .
C3 C 0.1093(18) 0.2234(15) 0.6488(16) 0.183(9) Uani 1 1 d . U . . .
H3A H 0.120997 0.173096 0.697418 0.220 Uiso 1 1 calc R . . . .
H3B H 0.136972 0.204105 0.598368 0.220 Uiso 1 1 calc R . . . .
C1 C 0.4715(12) -0.1568(13) 0.3482(14) 0.094(6) Uani 1 1 d . . . . .

loop_
_atom_site_aniso_label
_atom_site_aniso_U_11
_atom_site_aniso_U_22
_atom_site_aniso_U_33
_atom_site_aniso_U_23
_atom_site_aniso_U_13
_atom_site_aniso_U_12
S01 0.099(3) 0.0620(18) 0.0695(19) -0.0352(16) -0.0274(18) -0.0041(17)
S02 0.087(2) 0.076(2) 0.076(2) -0.0452(18) -0.0213(17) -0.0099(17)
S03 0.089(2) 0.0633(19) 0.086(2) -0.0368(17) -0.0308(18) -0.0061(17)
S04 0.093(2) 0.0652(19) 0.0661(18) -0.0288(16) -0.0264(17) -0.0079(17)
S05 0.131(3) 0.064(2) 0.078(2) -0.0214(18) -0.035(2) -0.014(2)
Cl06 0.099(3) 0.068(2) 0.101(2) -0.0184(19) -0.034(2) -0.0183(18)
Cl07 0.122(3) 0.178(4) 0.087(3) -0.044(3) -0.033(2) -0.043(3)
O008 0.119(8) 0.093(6) 0.070(5) -0.044(5) -0.022(5) -0.018(5)
O009 0.129(8) 0.069(5) 0.072(5) -0.033(5) -0.024(5) -0.012(5)
N00A 0.088(7) 0.056(6) 0.061(6) -0.023(5) -0.027(5) -0.006(5)
N00B 0.078(7) 0.054(6) 0.054(5) -0.026(5) -0.015(5) -0.003(5)
C00C 0.073(8) 0.067(7) 0.069(8) -0.040(7) -0.012(6) -0.020(6)
N00D 0.095(8) 0.051(6) 0.069(6) -0.010(5) -0.034(6) -0.008(5)
C00E 0.071(9) 0.096(10) 0.074(8) -0.059(8) -0.013(7) 0.003(7)
C00F 0.064(8) 0.054(7) 0.068(8) -0.004(6) -0.023(6) -0.012(6)
N00G 0.116(10) 0.070(8) 0.101(9) -0.040(7) -0.027(8) -0.011(7)
C00H 0.087(10) 0.067(8) 0.090(10) -0.036(8) -0.032(8) 0.014(7)
C00I 0.073(8) 0.068(8) 0.062(7) -0.036(7) -0.027(6) -0.008(6)
N00J 0.103(9) 0.078(7) 0.068(7) -0.017(6) -0.035(6) -0.010(6)
C00K 0.128(13) 0.054(7) 0.074(8) -0.032(7) -0.033(8) -0.019(8)
C00L 0.068(8) 0.056(7) 0.072(8) -0.028(7) -0.021(6) -0.006(6)
C00M 0.046(7) 0.063(7) 0.067(7) -0.027(6) -0.010(6) -0.008(6)
C00N 0.075(9) 0.064(7) 0.073(8) -0.038(7) -0.024(6) -0.003(6)
C00O 0.070(8) 0.066(8) 0.063(7) -0.027(6) -0.023(6) -0.007(6)
C00P 0.081(10) 0.084(9) 0.065(8) -0.044(7) -0.013(7) -0.013(7)
N00Q 0.108(10) 0.095(8) 0.114(9) -0.063(8) -0.027(7) -0.006(7)
C00R 0.071(9) 0.057(7) 0.082(9) -0.033(7) -0.027(7) 0.002(6)
C00S 0.072(9) 0.075(8) 0.081(8) -0.042(7) -0.025(7) -0.010(7)
C00T 0.080(9) 0.076(9) 0.089(9) -0.045(8) -0.013(8) -0.013(7)
C00U 0.082(10) 0.069(8) 0.090(10) -0.048(8) -0.034(8) 0.019(7)
C00V 0.077(9) 0.070(8) 0.077(8) -0.038(7) -0.020(7) -0.018(7)
C00W 0.079(9) 0.067(8) 0.079(8) -0.034(7) -0.025(7) -0.013(7)
C00X 0.075(9) 0.083(9) 0.085(9) -0.044(8) -0.036(7) 0.005(7)
C00Y 0.065(9) 0.063(8) 0.105(10) -0.034(8) -0.027(7) -0.015(7)
C00Z 0.080(9) 0.069(8) 0.097(9) -0.046(8) -0.036(8) 0.000(7)
C010 0.079(9) 0.077(8) 0.087(9) -0.047(7) -0.031(7) -0.008(7)
C011 0.087(9) 0.062(7) 0.079(8) -0.041(7) -0.018(7) -0.014(7)
C012 0.081(9) 0.083(9) 0.078(8) -0.041(7) -0.017(7) -0.024(7)
C013 0.085(10) 0.068(8) 0.098(10) -0.036(8) -0.034(8) -0.014(7)
C014 0.102(11) 0.069(8) 0.081(9) -0.050(8) -0.020(8) 0.001(7)
C015 0.056(8) 0.103(11) 0.100(10) -0.073(10) -0.008(8) -0.009(7)
N016 0.129(13) 0.108(11) 0.115(12) -0.066(9) -0.027(10) -0.017(11)
C017 0.080(9) 0.074(8) 0.056(7) -0.034(7) -0.020(6) -0.004(7)
C018 0.105(11) 0.073(8) 0.099(10) -0.056(8) -0.028(8) -0.013(8)
C019 0.073(9) 0.081(9) 0.099(10) -0.053(8) -0.011(7) -0.006(7)
C01A 0.080(9) 0.068(8) 0.091(9) -0.041(7) -0.030(8) 0.004(7)
C01B 0.076(10) 0.144(14) 0.083(10) -0.070(11) -0.013(8) -0.024(9)
C01C 0.081(11) 0.118(12) 0.130(13) -0.092(12) -0.018(10) -0.020(10)
C01D 0.070(8) 0.058(7) 0.078(8) -0.030(7) -0.025(7) -0.003(6)
C01E 0.081(10) 0.078(9) 0.101(10) -0.053(8) -0.023(8) -0.004(7)
C01F 0.076(9) 0.108(11) 0.088(9) -0.056(9) -0.027(7) -0.017(8)
C01G 0.086(10) 0.085(10) 0.106(12) -0.063(9) -0.020(10) -0.015(9)
C01H 0.096(12) 0.187(17) 0.057(8) -0.050(10) -0.010(8) -0.058(11)
C01I 0.074(10) 0.103(11) 0.117(12) -0.074(10) -0.032(9) 0.006(8)
C01J 0.070(9) 0.069(8) 0.129(12) -0.036(9) -0.040(9) -0.003(7)
C01K 0.069(10) 0.134(13) 0.071(9) -0.040(9) -0.023(7) -0.013(9)
C01L 0.069(9) 0.094(10) 0.110(11) -0.069(9) -0.028(8) -0.002(7)
C01M 0.091(11) 0.100(12) 0.111(12) -0.029(10) -0.046(9) -0.009(9)
C01N 0.105(13) 0.172(17) 0.075(10) -0.077(12) 0.001(9) -0.043(12)
C01O 0.052(8) 0.162(14) 0.082(9) -0.082(10) -0.008(7) -0.026(9)
C01P 0.094(12) 0.139(13) 0.122(12) -0.095(12) -0.009(9) -0.012(9)
N01Q 0.142(13) 0.193(14) 0.129(11) -0.111(11) -0.035(9) -0.027(10)
C01R 0.124(14) 0.132(13) 0.099(11) -0.064(11) -0.056(10) 0.010(11)
C01S 0.113(12) 0.084(10) 0.137(13) -0.075(10) -0.063(10) 0.031(9)
C01T 0.093(12) 0.145(16) 0.132(13) -0.052(13) -0.049(10) -0.024(11)
C01U 0.144(16) 0.140(15) 0.089(11) -0.041(11) -0.028(11) -0.026(13)
C01V 0.084(11) 0.147(14) 0.090(11) -0.079(11) -0.015(9) -0.020(10)
C01W 0.130(14) 0.086(10) 0.113(11) -0.054(9) -0.048(10) 0.009(9)
C01X 0.20(2) 0.111(13) 0.067(9) 0.008(10) -0.037(11) -0.079(14)
C01Y 0.081(11) 0.115(12) 0.154(14) -0.064(11) -0.004(10) -0.027(9)
C01Z 0.129(10) 0.150(11) 0.148(10) -0.006(8) -0.058(8) -0.024(8)
C020 0.119(15) 0.120(14) 0.22(2) -0.068(15) -0.065(14) -0.033(12)
C021 0.082(11) 0.140(15) 0.093(11) -0.053(11) 0.001(9) -0.048(11)
C022 0.073(11) 0.157(16) 0.177(17) -0.091(14) -0.019(11) 0.010(10)
C023 0.119(17) 0.133(17) 0.27(3) -0.10(2) -0.029(18) -0.039(13)
C024 0.17(2) 0.148(17) 0.18(2) -0.083(16) -0.070(17) -0.017(15)
C025 0.128(17) 0.158(19) 0.18(2) -0.088(17) -0.014(14) -0.024(14)
C026 0.099(13) 0.144(16) 0.123(13) -0.050(12) -0.042(10) -0.019(11)
C027 0.118(17) 0.148(18) 0.24(3) -0.062(19) -0.066(17) -0.008(14)
C028 0.189(19) 0.101(12) 0.176(17) -0.085(13) -0.092(15) 0.022(12)
C029 0.23(2) 0.080(11) 0.193(19) -0.069(13) -0.127(18) 0.025(13)
C02A 0.20(3) 0.29(3) 0.124(17) 0.021(18) -0.065(17) -0.17(2)
C02B 0.14(2) 0.151(17) 0.103(14) 0.042(13) -0.034(13) -0.054(15)
C02C 0.184(12) 0.187(12) 0.166(11) -0.061(9) -0.075(9) -0.008(9)
C02D 0.169(19) 0.143(16) 0.108(13) -0.042(13) -0.049(13) -0.045(15)
C02E 0.121(14) 0.150(16) 0.136(14) -0.060(13) -0.068(12) 0.009(12)
C02F 0.30(3) 0.107(15) 0.167(18) -0.004(14) -0.122(19) -0.071(17)
C02G 0.206(15) 0.221(16) 0.236(16) -0.046(10) -0.074(10) -0.037(10)
C02H 0.20(2) 0.141(17) 0.119(14) -0.011(13) -0.018(14) -0.084(16)
C02I 0.15(2) 0.32(4) 0.23(3) -0.13(3) -0.046(19) -0.07(2)
C02J 0.19(2) 0.25(3) 0.121(16) -0.045(18) -0.065(16) -0.02(2)
C02K 0.16(2) 0.147(18) 0.150(18) 0.010(16) -0.013(15) -0.046(16)
C02L 0.17(2) 0.19(2) 0.20(2) -0.081(19) -0.043(18) -0.065(18)
C02M 0.190(13) 0.195(12) 0.196(12) -0.069(9) -0.057(9) -0.035(9)
C02N 0.32(4) 0.140(19) 0.21(3) -0.110(19) -0.06(2) 0.00(2)
C02O 0.40(4) 0.122(18) 0.21(3) -0.048(18) -0.15(3) -0.02(2)
C02P 0.30(2) 0.30(2) 0.31(2) -0.106(11) -0.102(11) -0.051(10)
C3 0.182(13) 0.173(12) 0.206(13) -0.049(9) -0.084(9) -0.033(9)
C1 0.070(10) 0.117(15) 0.137(17) -0.104(13) -0.025(13) 0.003(12)

loop_
_atom_type_symbol
_atom_type_description
_atom_type_scat_dispersion_real
_atom_type_scat_dispersion_imag
_atom_type_scat_source
C C 0.0181 0.0091 'International Tables Vol C Tables 4.2.6.8 and 6.1.1.4'
H H 0.0000 0.0000 'International Tables Vol C Tables 4.2.6.8 and 6.1.1.4'
Cl Cl 0.3639 0.7018 'International Tables Vol C Tables 4.2.6.8 and 6.1.1.4'
N N 0.0311 0.0180 'International Tables Vol C Tables 4.2.6.8 and 6.1.1.4'
O O 0.0492 0.0322 'International Tables Vol C Tables 4.2.6.8 and 6.1.1.4'
S S 0.3331 0.5567 'International Tables Vol C Tables 4.2.6.8 and 6.1.1.4'

loop_
_geom_angle_atom_site_label_1
_geom_angle_atom_site_label_2
_geom_angle_atom_site_label_3
_geom_angle
_geom_angle_site_symmetry_1
_geom_angle_site_symmetry_3
_geom_angle_publ_flag
C00W S01 C00N 90.7(6) . . ?
C012 S02 C01L 89.6(6) . . ?
C00M S03 C010 88.8(5) . . ?
C00V S04 C01D 88.3(5) . . ?
N00J S05 N00D 100.5(5) . . ?
C00I N00A C00K 119.5(9) . . ?
C00I N00A C011 107.0(9) . . ?
C011 N00A C00K 133.0(9) . . ?
C00C N00B C00P 120.7(9) . . ?
C00C N00B C00S 106.6(9) . . ?
C00S N00B C00P 132.2(8) . . ?
N00B C00C C00M 109.8(9) . . ?
N00B C00C C012 136.2(12) . . ?
C00M C00C C012 114.0(10) . . ?
C00F N00D S05 105.3(8) . . ?
C00U C00E C00N 135.9(11) . . ?
N00D C00F C00L 125.4(11) . . ?
N00D C00F C00R 114.8(10) . . ?
C00R C00F C00L 119.8(10) . . ?
O009 C00H C00T 126.4(12) . . ?
O009 C00H C00U 125.5(11) . . ?
C00T C00H C00U 108.1(11) . . ?
N00A C00I C00W 134.7(11) . . ?
C01D C00I N00A 110.7(9) . . ?
C01D C00I C00W 114.6(10) . . ?
C00R N00J S05 104.8(8) . . ?
N00A C00K C02B 114.3(12) . . ?
C00M C00L C00F 130.1(11) . . ?
C00M C00L C00S 109.1(10) . . ?
C00S C00L C00F 120.8(10) . . ?
C00C C00M S03 112.3(8) . . ?
C00L C00M S03 140.2(10) . . ?
C00L C00M C00C 107.4(10) . . ?
C00E C00N S01 124.4(10) . . ?
C017 C00N S01 111.5(7) . . ?
C017 C00N C00E 124.2(10) . . ?
C00R C00O C011 120.2(10) . . ?
C01D C00O C00R 133.1(11) . . ?
C01D C00O C011 106.6(10) . . ?
N00B C00P C01Z 112.6(12) . . ?
C00F C00R C00O 119.9(11) . . ?
N00J C00R C00F 114.6(10) . . ?
N00J C00R C00O 125.5(10) . . ?
N00B C00S C011 132.7(11) . . ?
C00L C00S N00B 107.1(9) . . ?
C00L C00S C011 120.3(11) . . ?
C00Y C00T C00H 109.6(12) . . ?
C00Y C00T C013 121.4(11) . . ?
C013 C00T C00H 129.0(11) . . ?
C00E C00U C00H 127.2(11) . . ?
C00E C00U C00Z 127.2(12) . . ?
C00Z C00U C00H 105.6(11) . . ?
C00W C00V S04 113.8(8) . . ?
C017 C00V S04 131.7(10) . . ?
C017 C00V C00W 114.4(11) . . ?
C00I C00W S01 138.1(10) . . ?
C00V C00W S01 111.7(8) . . ?
C00V C00W C00I 110.1(10) . . ?
C010 C00X C01S 127.6(13) . . ?
C01L C00X C010 109.2(11) . . ?
C01L C00X C01S 123.3(11) . . ?
C00T C00Y C00Z 107.8(10) . . ?
C018 C00Y C00T 119.3(12) . . ?
C018 C00Y C00Z 132.6(12) . . ?
C00U C00Z C00Y 108.8(11) . . ?
C014 C00Z C00U 126.2(13) . . ?
C014 C00Z C00Y 125.0(11) . . ?
C00X C010 S03 130.2(10) . . ?
C012 C010 S03 113.6(8) . . ?
C012 C010 C00X 116.2(12) . . ?
N00A C011 C00O 106.2(9) . . ?
N00A C011 C00S 134.9(11) . . ?
C00S C011 C00O 118.9(10) . . ?
C00C C012 S02 136.3(10) . . ?
C010 C012 S02 112.2(8) . . ?
C010 C012 C00C 111.3(11) . . ?
C01E C013 C00T 118.3(12) . . ?
C00Z C014 C019 121.5(13) . . ?
C00Z C014 C01G 126.7(11) . . ?
C01G C014 C019 111.6(11) . . ?
C01B C015 C01F 108.2(13) . . ?
C01I C015 C01B 126.3(14) . . ?
C01I C015 C01F 125.5(11) . . ?
C00N C017 C01A 126.0(10) . . ?
C00V C017 C00N 111.6(10) . . ?
C00V C017 C01A 122.4(11) . . ?
C00Y C018 C01J 118.2(11) . . ?
N00Q C019 C014 175.1(16) . . ?
C01W C01A C017 112.6(10) . . ?
C015 C01B C01V 106.2(13) . . ?
C01C C01B C015 128.2(15) . . ?
C01C C01B C01V 125.6(13) . . ?
C01B C01C C01P 121.9(17) . . ?
C01B C01C C1 125.2(13) . . ?
C1 C01C C01P 112.9(14) . . ?
C00I C01D S04 113.2(8) . . ?
C00I C01D C00O 109.4(10) . . ?
C00O C01D S04 137.4(10) . . ?
C013 C01E Cl06 119.3(10) . . ?
C013 C01E C01J 122.2(13) . . ?
C01J C01E Cl06 118.5(10) . . ?
O008 C01F C015 126.9(12) . . ?
O008 C01F C01O 126.6(14) . . ?
C015 C01F C01O 106.5(12) . . ?
N00G C01G C014 179.0(14) . . ?
C01K C01H Cl07 117.0(14) . . ?
C01K C01H C01N 122.8(17) . . ?
C01N C01H Cl07 120.2(11) . . ?
C015 C01I C01L 139.5(14) . . ?
C01E C01J C018 120.5(12) . . ?
C01H C01K C01O 114.7(15) . . ?
C00X C01L S02 112.7(9) . . ?
C00X C01L C01I 125.2(12) . . ?
C01I C01L S02 122.1(12) . . ?
C026 C01M C01T 114.9(14) . . ?
C021 C01N C01H 120.8(14) . . ?
C01K C01O C01F 127.2(12) . . ?
C01V C01O C01F 109.4(15) . . ?
C01V C01O C01K 123.4(13) . . ?
N01Q C01P C01C 175(2) . . ?
C01U C01R C01W 113.9(13) . . ?
C028 C01S C00X 119.4(12) . . ?
C01M C01T C020 112.2(14) . . ?
C01R C01U C02G 111.7(17) . . ?
C01O C01V C01B 109.5(13) . . ?
C021 C01V C01B 131.0(15) . . ?
C021 C01V C01O 119.2(17) . . ?
C01A C01W C01R 113.0(12) . . ?
C02K C01X C02D 115.8(16) . . ?
C00P C01Z C02J 111.5(16) . . ?
C3 C01Z C00P 127(2) . . ?
C3 C01Z C02J 118(2) . . ?
C01T C020 C02P 113(2) . . ?
C01N C021 C01V 119.1(16) . . ?
C025 C023 C02I 105.5(19) . . ?
C02L C024 C02N 105(2) . . ?
C023 C025 C027 112(2) . . ?
C01M C026 C02E 113.0(14) . . ?
C02M C027 C025 108.5(19) . . ?
C01S C028 C029 114.9(14) . . ?
C028 C029 C02N 115.1(15) . . ?
C02B C02A C01Y 129(2) . . ?
C00K C02B C02K 108.1(17) . . ?
C02A C02B C00K 125.0(18) . . ?
C02A C02B C02K 119(2) . . ?
C02J C02C C02F 104(2) . . ?
C01X C02D C02H 112.7(15) . . ?
C02O C02F C02C 121.3(19) . . ?
C02P C02G C01U 124(4) . . ?
C02C C02J C01Z 102(2) . . ?
C01X C02K C02B 118.9(18) . . ?
C024 C02L C02M 102.9(19) . . ?
C027 C02M C02L 111(2) . . ?
C024 C02N C029 113(2) . . ?
C02G C02P C020 120(4) . . ?
C01Z C3 C022 130(2) . . ?
N016 C1 C01C 175.2(19) . . ?

loop_
_geom_bond_atom_site_label_1
_geom_bond_atom_site_label_2
_geom_bond_distance
_geom_bond_site_symmetry_2
_geom_bond_publ_flag
S01 C00N 1.760(11) . ?
S01 C00W 1.722(12) . ?
S02 C012 1.718(12) . ?
S02 C01L 1.782(12) . ?
S03 C00M 1.738(11) . ?
S03 C010 1.778(12) . ?
S04 C00V 1.755(12) . ?
S04 C01D 1.763(11) . ?
S05 N00D 1.632(10) . ?
S05 N00J 1.628(11) . ?
Cl06 C01E 1.717(14) . ?
Cl07 C01H 1.750(17) . ?
O008 C01F 1.208(13) . ?
O009 C00H 1.233(13) . ?
N00A C00I 1.377(12) . ?
N00A C00K 1.455(13) . ?
N00A C011 1.406(13) . ?
N00B C00C 1.383(12) . ?
N00B C00P 1.461(13) . ?
N00B C00S 1.423(13) . ?
C00C C00M 1.386(14) . ?
C00C C012 1.400(14) . ?
N00D C00F 1.312(13) . ?
C00E C00N 1.443(15) . ?
C00E C00U 1.352(16) . ?
C00F C00L 1.465(15) . ?
C00F C00R 1.403(15) . ?
N00G C01G 1.165(17) . ?
C00H C00T 1.453(17) . ?
C00H C00U 1.483(17) . ?
C00I C00W 1.410(14) . ?
C00I C01D 1.344(14) . ?
N00J C00R 1.328(14) . ?
C00K C02B 1.50(2) . ?
C00L C00M 1.377(14) . ?
C00L C00S 1.399(15) . ?
C00N C017 1.409(15) . ?
C00O C00R 1.446(15) . ?
C00O C011 1.454(15) . ?
C00O C01D 1.372(14) . ?
C00P C01Z 1.49(2) . ?
N00Q C019 1.108(14) . ?
C00S C011 1.442(14) . ?
C00T C00Y 1.402(16) . ?
C00T C013 1.406(16) . ?
C00U C00Z 1.457(15) . ?
C00V C00W 1.394(15) . ?
C00V C017 1.381(14) . ?
C00X C010 1.406(14) . ?
C00X C01L 1.395(17) . ?
C00X C01S 1.498(17) . ?
C00Y C00Z 1.477(16) . ?
C00Y C018 1.387(15) . ?
C00Z C014 1.379(16) . ?
C010 C012 1.362(16) . ?
C013 C01E 1.345(15) . ?
C014 C019 1.468(16) . ?
C014 C01G 1.404(19) . ?
C015 C01B 1.448(16) . ?
C015 C01F 1.475(18) . ?
C015 C01I 1.342(17) . ?
N016 C1 1.12(2) . ?
C017 C01A 1.523(15) . ?
C018 C01J 1.421(17) . ?
C01A C01W 1.521(17) . ?
C01B C01C 1.380(19) . ?
C01B C01V 1.50(2) . ?
C01C C01P 1.436(19) . ?
C01C C1 1.43(2) . ?
C01E C01J 1.377(16) . ?
C01F C01O 1.479(17) . ?
C01H C01K 1.362(16) . ?
C01H C01N 1.39(2) . ?
C01I C01L 1.431(17) . ?
C01K C01O 1.413(18) . ?
C01M C01T 1.519(19) . ?
C01M C026 1.500(19) . ?
C01N C021 1.36(2) . ?
C01O C01V 1.375(18) . ?
C01P N01Q 1.133(15) . ?
C01R C01U 1.51(2) . ?
C01R C01W 1.572(17) . ?
C01S C028 1.379(18) . ?
C01T C020 1.52(2) . ?
C01U C02G 1.60(3) . ?
C01V C021 1.372(19) . ?
C01X C02D 1.511(19) . ?
C01X C02K 1.48(2) . ?
C01Y C02A 1.50(2) . ?
C01Z C02J 1.75(3) . ?
C01Z C3 1.24(2) . ?
C020 C02P 1.64(4) . ?
C022 C3 1.55(2) . ?
C023 C025 1.46(2) . ?
C023 C02I 1.61(3) . ?
C024 C02L 1.44(2) . ?
C024 C02N 1.53(3) . ?
C025 C027 1.58(3) . ?
C026 C02E 1.56(2) . ?
C027 C02M 1.53(3) . ?
C028 C029 1.575(19) . ?
C029 C02N 1.59(3) . ?
C02A C02B 1.25(2) . ?
C02B C02K 1.56(2) . ?
C02C C02F 1.67(2) . ?
C02C C02J 1.32(2) . ?
C02D C02H 1.54(2) . ?
C02F C02O 1.41(2) . ?
C02G C02P 1.06(4) . ?
C02L C02M 1.69(3) . ?
